data_7216745
loop_
_publ_author_name
'Zhao-Karger, Zhirong'
'Mueller, Jonathan E.'
'Zhao, Xiangyu'
'Fuhr, Olaf'
'Jacob, Timo'
'Fichtner, Maximilian'

_publ_section_title
;
 Novel transmetalation reaction for electrolyte synthesis for rechargeable
 magnesium batteries
;
_journal_issue 51
_journal_name_full 'RSC Advances'
_journal_page_first 26924
_journal_paper_doi 10.1039/c4ra03867c
_journal_volume 4
_journal_year 2014
_chemical_formula_sum 'C28 H58 Al Cl5 Mg2 O6'
_chemical_formula_weight 743.59
_chemical_name_systematic
; 
 ? 
;
_space_group_IT_number 14
_symmetry_cell_setting monoclinic
_symmetry_Int_Tables_number 14
_symmetry_space_group_name_Hall '-P 2ybc'
_symmetry_space_group_name_H-M 'P 1 21/c 1'
_atom_sites_solution_hydrogens geom
_atom_sites_solution_primary direct
_atom_sites_solution_secondary difmap
_audit_creation_method SHELXL-97
_cell_angle_alpha 90.00
_cell_angle_beta 90.12(3)
_cell_angle_gamma 90.00
_cell_formula_units_Z 4
_cell_length_a 12.905(3)
_cell_length_b 24.536(5)
_cell_length_c 12.310(3)
_cell_measurement_reflns_used 12361
_cell_measurement_temperature 180(2)
_cell_measurement_theta_max 24.82
_cell_measurement_theta_min 2.34
_cell_volume 3897.8(15)
_computing_structure_refinement 'SHELXL-97 (Sheldrick, 1997)'
_computing_structure_solution 'SHELXS-97 (Sheldrick, 1990)'
_diffrn_ambient_temperature 180(2)
_diffrn_detector 'image plate (34 cm diameter)'
_diffrn_detector_area_resol_mean 6.67
_diffrn_detector_type STOE
_diffrn_measured_fraction_theta_full 0.987
_diffrn_measured_fraction_theta_max 0.987
_diffrn_measurement_details ' 213 frames, detector distance = 140 mm'
_diffrn_measurement_device '2-circle goniometer'
_diffrn_measurement_device_type 'STOE IPDS 2T'
_diffrn_measurement_method 'rotation method'
_diffrn_radiation_collimation '0.5 mm diameter, monocapillary'
_diffrn_radiation_monochromator graphite
_diffrn_radiation_polarisn_norm 0
_diffrn_radiation_source 'fine-focus sealed tube'
_diffrn_radiation_type MoK\a
_diffrn_radiation_wavelength 0.71073
_diffrn_reflns_av_R_equivalents 0.1375
_diffrn_reflns_av_sigmaI/netI 0.1083
_diffrn_reflns_limit_h_max 15
_diffrn_reflns_limit_h_min -14
_diffrn_reflns_limit_k_max 28
_diffrn_reflns_limit_k_min -28
_diffrn_reflns_limit_l_max 14
_diffrn_reflns_limit_l_min -14
_diffrn_reflns_number 22183
_diffrn_reflns_theta_full 24.62
_diffrn_reflns_theta_max 24.62
_diffrn_reflns_theta_min 2.28
_diffrn_source_current 40
_diffrn_source_power 2.00
_diffrn_source_voltage 50
_exptl_absorpt_coefficient_mu 0.462
_exptl_absorpt_correction_type none
_exptl_crystal_colour colourless
_exptl_crystal_density_diffrn 1.267
_exptl_crystal_density_method 'not measured'
_exptl_crystal_description block
_exptl_crystal_F_000 1584
_exptl_crystal_size_max 0.28
_exptl_crystal_size_mid 0.25
_exptl_crystal_size_min 0.24
_refine_diff_density_max 0.918
_refine_diff_density_min -0.629
_refine_diff_density_rms 0.103
_refine_ls_extinction_coef 0.0107(18)
_refine_ls_extinction_expression Fc^*^=kFc[1+0.001xFc^2^\l^3^/sin(2\q)]^-1/4^
_refine_ls_extinction_method SHELXL
_refine_ls_goodness_of_fit_ref 0.932
_refine_ls_hydrogen_treatment constr
_refine_ls_matrix_type full
_refine_ls_number_parameters 359
_refine_ls_number_reflns 6495
_refine_ls_number_restraints 0
_refine_ls_restrained_S_all 0.932
_refine_ls_R_factor_all 0.1413
_refine_ls_R_factor_gt 0.0878
_refine_ls_shift/su_max 0.004
_refine_ls_shift/su_mean 0.000
_refine_ls_structure_factor_coef Fsqd
_refine_ls_weighting_details 'calc w=1/[\s^2^(Fo^2^)+(0.1808P)^2^+0.0000P] where P=(Fo^2^+2Fc^2^)/3'
_refine_ls_weighting_scheme calc
_refine_ls_wR_factor_gt 0.2213
_refine_ls_wR_factor_ref 0.2686
_reflns_number_gt 3614
_reflns_number_total 6495
_reflns_threshold_expression >2sigma(I)
_cod_data_source_file c4ra03867c2.cif
_cod_data_source_block d:\1alle\zz_el2\m2\zz-el2
_cod_original_cell_volume 3897.8(14)
_cod_original_sg_symbol_H-M P2(1)/c
_cod_database_code 7216745

loop_
_symmetry_equiv_pos_as_xyz
'x, y, z'
'-x, y+1/2, -z+1/2'
'-x, -y, -z'
'x, -y-1/2, z-1/2'

loop_
_atom_site_label
_atom_site_type_symbol
_atom_site_fract_x
_atom_site_fract_y
_atom_site_fract_z
_atom_site_U_iso_or_equiv
_atom_site_adp_type
_atom_site_occupancy
_atom_site_symmetry_multiplicity
_atom_site_calc_flag
_atom_site_refinement_flags
_atom_site_disorder_assembly
_atom_site_disorder_group
Al1 Al 1.2421(3) 0.15970(13) -0.0751(2) 0.0863(10) Uani 1 1 d . . .
Cl1 Cl 1.1030(4) 0.1306(2) -0.1569(4) 0.1361(15) Uani 1 1 d . . .
Cl2 Cl 1.3756(3) 0.13094(14) -0.1640(4) 0.1198(14) Uani 1 1 d . . .
C1 C 1.2446(12) 0.1322(6) 0.0774(11) 0.119(5) Uani 1 1 d . . .
H1A H 1.3063 0.1459 0.1168 0.143 Uiso 1 1 calc R . .
H1B H 1.1815 0.1435 0.1171 0.143 Uiso 1 1 calc R . .
C2 C 1.2492(12) 0.0650(5) 0.0631(12) 0.116(5) Uani 1 1 d . . .
H2C H 1.2431 0.0476 0.1346 0.139 Uiso 1 1 calc R . .
H2B H 1.3153 0.0546 0.0299 0.139 Uiso 1 1 calc R . .
H2A H 1.1920 0.0529 0.0165 0.139 Uiso 1 1 calc R . .
C3 C 1.2435(16) 0.2434(4) -0.0920(11) 0.118(5) Uani 1 1 d . . .
H3A H 1.1896 0.2580 -0.0427 0.142 Uiso 1 1 calc R . .
H3B H 1.3110 0.2563 -0.0636 0.142 Uiso 1 1 calc R . .
C4 C 1.230(3) 0.2657(8) -0.1816(15) 0.250(17) Uani 1 1 d . . .
H4C H 1.2885 0.2903 -0.1965 0.300 Uiso 1 1 calc R . .
H4B H 1.1656 0.2865 -0.1807 0.300 Uiso 1 1 calc R . .
H4A H 1.2267 0.2378 -0.2385 0.300 Uiso 1 1 calc R . .
Mg1 Mg 0.7503(3) 0.05753(8) 0.41752(17) 0.0507(7) Uani 1 1 d . A .
Mg2 Mg 0.7465(3) 0.15203(8) 0.58989(17) 0.0470(7) Uani 1 1 d . A .
Cl3 Cl 0.8657(2) 0.07289(7) 0.57856(17) 0.0595(6) Uani 1 1 d . . .
Cl4 Cl 0.6076(2) 0.08480(8) 0.54284(17) 0.0600(7) Uani 1 1 d . . .
Cl5 Cl 0.7688(2) 0.15911(7) 0.38829(14) 0.0608(7) Uani 1 1 d . . .
O1 O 0.7420(6) -0.02516(19) 0.4513(4) 0.0630(16) Uani 1 1 d . . .
O2 O 0.6425(6) 0.0480(2) 0.2922(4) 0.0606(16) Uani 1 1 d . . .
O3 O 0.8693(7) 0.0437(2) 0.3106(4) 0.070(2) Uani 1 1 d . . .
O4 O 0.8617(5) 0.2096(2) 0.6140(5) 0.0623(16) Uani 1 1 d . . .
O5 O 0.7396(6) 0.1408(2) 0.7581(4) 0.0592(16) Uani 1 1 d . . .
O6 O 0.6351(5) 0.2132(2) 0.6002(4) 0.0589(15) Uani 1 1 d . . .
C5A C 0.6664(17) -0.0490(8) 0.5260(16) 0.051(5) Uiso 0.50 1 d P A 1
H5A H 0.5955 -0.0357 0.5102 0.062 Uiso 0.50 1 calc PR A 1
H5B H 0.6840 -0.0405 0.6025 0.062 Uiso 0.50 1 calc PR A 1
C6A C 0.6759(17) -0.1095(8) 0.5035(19) 0.063(5) Uiso 0.50 1 d P A 1
H6A H 0.6303 -0.1205 0.4426 0.075 Uiso 0.50 1 calc PR A 1
H6B H 0.6576 -0.1312 0.5686 0.075 Uiso 0.50 1 calc PR A 1
C7A C 0.7949(19) -0.1177(8) 0.4726(18) 0.062(5) Uiso 0.50 1 d P A 1
H7A H 0.8366 -0.1264 0.5379 0.075 Uiso 0.50 1 calc PR A 1
H7B H 0.8031 -0.1474 0.4190 0.075 Uiso 0.50 1 calc PR A 1
C8A C 0.8266(19) -0.0656(8) 0.426(2) 0.065(6) Uiso 0.50 1 d P A 1
H8A H 0.8359 -0.0690 0.3468 0.078 Uiso 0.50 1 calc PR A 1
H8B H 0.8930 -0.0536 0.4589 0.078 Uiso 0.50 1 calc PR A 1
C5B C 0.700(2) -0.0473(10) 0.553(2) 0.076(8) Uiso 0.50 1 d P A 2
H5C H 0.7387 -0.0317 0.6156 0.091 Uiso 0.50 1 calc PR A 2
H5D H 0.6265 -0.0371 0.5604 0.091 Uiso 0.50 1 calc PR A 2
C6B C 0.710(2) -0.1039(10) 0.553(2) 0.091(7) Uiso 0.50 1 d P A 2
H6C H 0.6424 -0.1213 0.5679 0.109 Uiso 0.50 1 calc PR A 2
H6D H 0.7598 -0.1156 0.6105 0.109 Uiso 0.50 1 calc PR A 2
C7B C 0.749(3) -0.1199(10) 0.4449(19) 0.085(7) Uiso 0.50 1 d P A 2
H7C H 0.6913 -0.1341 0.3996 0.101 Uiso 0.50 1 calc PR A 2
H7D H 0.8026 -0.1484 0.4514 0.101 Uiso 0.50 1 calc PR A 2
C8B C 0.7940(16) -0.0680(7) 0.3947(17) 0.050(5) Uiso 0.50 1 d P A 2
H8C H 0.8699 -0.0661 0.4063 0.060 Uiso 0.50 1 calc PR A 2
H8D H 0.7795 -0.0663 0.3157 0.060 Uiso 0.50 1 calc PR A 2
C9A C 0.5989(18) -0.0024(8) 0.2589(16) 0.060(5) Uiso 0.50 1 d P A 1
H9A H 0.5512 -0.0170 0.3147 0.072 Uiso 0.50 1 calc PR A 1
H9B H 0.6534 -0.0297 0.2438 0.072 Uiso 0.50 1 calc PR A 1
C10A C 0.540(2) 0.0135(9) 0.1536(19) 0.071(6) Uiso 0.50 1 d P A 1
H10A H 0.4798 -0.0109 0.1404 0.085 Uiso 0.50 1 calc PR A 1
H10B H 0.5857 0.0130 0.0894 0.085 Uiso 0.50 1 calc PR A 1
C11A C 0.5031(19) 0.0730(9) 0.1813(19) 0.077(6) Uiso 0.50 1 d P A 1
H11A H 0.4986 0.0955 0.1145 0.092 Uiso 0.50 1 calc PR A 1
H11B H 0.4344 0.0726 0.2168 0.092 Uiso 0.50 1 calc PR A 1
C12A C 0.5763(19) 0.0931(9) 0.250(2) 0.069(6) Uiso 0.50 1 d P A 1
H12B H 0.5424 0.1121 0.3109 0.083 Uiso 0.50 1 calc PR A 1
H12A H 0.6200 0.1198 0.2105 0.083 Uiso 0.50 1 calc PR A 1
C9B C 0.5605(18) 0.0055(9) 0.2896(18) 0.066(6) Uiso 0.50 1 d P A 2
H9C H 0.5924 -0.0310 0.2819 0.079 Uiso 0.50 1 calc PR A 2
H9D H 0.5206 0.0062 0.3582 0.079 Uiso 0.50 1 calc PR A 2
C10B C 0.491(2) 0.0161(9) 0.1969(19) 0.073(6) Uiso 0.50 1 d P A 2
H10C H 0.4237 0.0312 0.2217 0.088 Uiso 0.50 1 calc PR A 2
H10D H 0.4777 -0.0176 0.1548 0.088 Uiso 0.50 1 calc PR A 2
C12B C 0.616(2) 0.0897(9) 0.213(2) 0.079(7) Uiso 0.50 1 d P A 2
H12C H 0.6789 0.1059 0.1812 0.094 Uiso 0.50 1 calc PR A 2
H12D H 0.5743 0.1190 0.2474 0.094 Uiso 0.50 1 calc PR A 2
C11B C 0.552(2) 0.0591(12) 0.127(2) 0.099(8) Uiso 0.50 1 d P A 2
H11C H 0.5980 0.0409 0.0739 0.119 Uiso 0.50 1 calc PR A 2
H11D H 0.5046 0.0840 0.0886 0.119 Uiso 0.50 1 calc PR A 2
C13A C 0.9844(17) 0.0578(9) 0.3394(16) 0.066(5) Uiso 0.60 1 d P A 1
H13A H 0.9888 0.0956 0.3673 0.079 Uiso 0.60 1 calc PR A 1
H13B H 1.0100 0.0328 0.3966 0.079 Uiso 0.60 1 calc PR A 1
C14A C 1.0457(19) 0.0524(11) 0.2454(18) 0.079(6) Uiso 0.60 1 d P A 1
H14A H 1.1099 0.0317 0.2605 0.095 Uiso 0.60 1 calc PR A 1
H14B H 1.0639 0.0885 0.2146 0.095 Uiso 0.60 1 calc PR A 1
C15A C 0.965(2) 0.0174(12) 0.162(2) 0.109(8) Uiso 0.60 1 d P A 1
H15A H 0.9756 0.0286 0.0852 0.130 Uiso 0.60 1 calc PR A 1
H15B H 0.9779 -0.0223 0.1676 0.130 Uiso 0.60 1 calc PR A 1
C16A C 0.8620(16) 0.0307(9) 0.1974(14) 0.077(5) Uiso 0.60 1 d P A 1
H16A H 0.8348 0.0623 0.1561 0.093 Uiso 0.60 1 calc PR A 1
H16B H 0.8149 -0.0006 0.1861 0.093 Uiso 0.60 1 calc PR A 1
C13B C 0.964(5) 0.040(2) 0.336(5) 0.14(2) Uiso 0.40 1 d P A 2
H13C H 0.9744 0.0085 0.3853 0.164 Uiso 0.40 1 calc PR A 2
H13D H 0.9864 0.0734 0.3742 0.164 Uiso 0.40 1 calc PR A 2
C14B C 1.025(4) 0.033(2) 0.238(4) 0.131(19) Uiso 0.40 1 d P A 2
H14C H 1.0904 0.0531 0.2443 0.158 Uiso 0.40 1 calc PR A 2
H14D H 1.0415 -0.0065 0.2287 0.158 Uiso 0.40 1 calc PR A 2
C15B C 0.971(2) 0.0504(14) 0.152(2) 0.083(8) Uiso 0.40 1 d P A 2
H15C H 0.9700 0.0226 0.0934 0.100 Uiso 0.40 1 calc PR A 2
H15D H 1.0013 0.0845 0.1229 0.100 Uiso 0.40 1 calc PR A 2
C16B C 0.870(3) 0.0596(15) 0.193(2) 0.085(8) Uiso 0.40 1 d P A 2
H16C H 0.8187 0.0375 0.1519 0.102 Uiso 0.40 1 calc PR A 2
H16D H 0.8510 0.0985 0.1849 0.102 Uiso 0.40 1 calc PR A 2
C17A C 0.9588(18) 0.2089(8) 0.5634(18) 0.057(6) Uiso 0.50 1 d P B 1
H17A H 0.9504 0.2004 0.4852 0.068 Uiso 0.50 1 calc PR B 1
H17B H 1.0028 0.1803 0.5965 0.068 Uiso 0.50 1 calc PR B 1
C18A C 1.010(3) 0.2638(13) 0.576(3) 0.095(9) Uiso 0.50 1 d P B 1
H18A H 0.9871 0.2903 0.5208 0.114 Uiso 0.50 1 calc PR B 1
H18B H 1.0865 0.2613 0.5774 0.114 Uiso 0.50 1 calc PR B 1
C19A C 0.9610(19) 0.2771(10) 0.699(2) 0.080(6) Uiso 0.50 1 d P B 1
H19A H 0.9935 0.2548 0.7564 0.096 Uiso 0.50 1 calc PR B 1
H19B H 0.9656 0.3162 0.7175 0.096 Uiso 0.50 1 calc PR B 1
C20A C 0.8551(17) 0.2601(8) 0.6751(18) 0.062(5) Uiso 0.50 1 d P B 1
H20A H 0.8164 0.2543 0.7435 0.075 Uiso 0.50 1 calc PR B 1
H20B H 0.8189 0.2884 0.6320 0.075 Uiso 0.50 1 calc PR B 1
C17B C 0.981(2) 0.1966(11) 0.592(2) 0.082(8) Uiso 0.50 1 d P B 2
H17C H 1.0071 0.1676 0.6413 0.098 Uiso 0.50 1 calc PR B 2
H17D H 0.9931 0.1856 0.5159 0.098 Uiso 0.50 1 calc PR B 2
C18B C 1.031(3) 0.2501(16) 0.617(4) 0.125(13) Uiso 0.50 1 d P B 2
H18C H 1.0766 0.2464 0.6809 0.150 Uiso 0.50 1 calc PR B 2
H18D H 1.0734 0.2618 0.5543 0.150 Uiso 0.50 1 calc PR B 2
C19B C 0.951(2) 0.2908(12) 0.638(3) 0.103(8) Uiso 0.50 1 d P B 2
H19C H 0.9590 0.3213 0.5866 0.124 Uiso 0.50 1 calc PR B 2
H19D H 0.9612 0.3055 0.7127 0.124 Uiso 0.50 1 calc PR B 2
C20B C 0.8416(18) 0.2672(8) 0.629(2) 0.068(6) Uiso 0.50 1 d P B 2
H20C H 0.8007 0.2741 0.6951 0.082 Uiso 0.50 1 calc PR B 2
H20D H 0.8044 0.2827 0.5652 0.082 Uiso 0.50 1 calc PR B 2
C21A C 0.814(2) 0.1582(11) 0.835(2) 0.077(8) Uiso 0.50 1 d P B 1
H21A H 0.7991 0.1960 0.8585 0.093 Uiso 0.50 1 calc PR B 1
H21B H 0.8843 0.1571 0.8035 0.093 Uiso 0.50 1 calc PR B 1
C22A C 0.807(3) 0.1219(12) 0.926(2) 0.098(8) Uiso 0.50 1 d P B 1
H22A H 0.8769 0.1159 0.9568 0.118 Uiso 0.50 1 calc PR B 1
H22B H 0.7627 0.1381 0.9825 0.118 Uiso 0.50 1 calc PR B 1
C23A C 0.769(3) 0.0769(12) 0.895(3) 0.109(8) Uiso 0.50 1 d P B 1
H23A H 0.7333 0.0585 0.9560 0.131 Uiso 0.50 1 calc PR B 1
H23B H 0.8241 0.0524 0.8672 0.131 Uiso 0.50 1 calc PR B 1
C24A C 0.6916(19) 0.0922(9) 0.8039(17) 0.058(6) Uiso 0.50 1 d P B 1
H24A H 0.6857 0.0628 0.7491 0.070 Uiso 0.50 1 calc PR B 1
H24B H 0.6221 0.1003 0.8336 0.070 Uiso 0.50 1 calc PR B 1
C21B C 0.844(2) 0.1434(10) 0.8207(19) 0.067(6) Uiso 0.50 1 d P B 2
H21C H 0.9025 0.1361 0.7713 0.080 Uiso 0.50 1 calc PR B 2
H21D H 0.8532 0.1797 0.8543 0.080 Uiso 0.50 1 calc PR B 2
C22B C 0.8360(19) 0.1000(11) 0.906(2) 0.075(6) Uiso 0.50 1 d P B 2
H22C H 0.8715 0.1111 0.9740 0.090 Uiso 0.50 1 calc PR B 2
H22D H 0.8655 0.0650 0.8806 0.090 Uiso 0.50 1 calc PR B 2
C23B C 0.7106(16) 0.0955(8) 0.9234(15) 0.060(4) Uiso 0.50 1 d P B 2
H23C H 0.6914 0.0586 0.9488 0.071 Uiso 0.50 1 calc PR B 2
H23D H 0.6869 0.1225 0.9778 0.071 Uiso 0.50 1 calc PR B 2
C24B C 0.659(2) 0.1079(11) 0.806(2) 0.078(7) Uiso 0.50 1 d P B 2
H24C H 0.6469 0.0740 0.7644 0.093 Uiso 0.50 1 calc PR B 2
H24D H 0.5932 0.1283 0.8130 0.093 Uiso 0.50 1 calc PR B 2
C25A C 0.5511(17) 0.2150(9) 0.6767(16) 0.061(5) Uiso 0.50 1 d P B 1
H25A H 0.5784 0.2223 0.7505 0.073 Uiso 0.50 1 calc PR B 1
H25B H 0.5149 0.1794 0.6779 0.073 Uiso 0.50 1 calc PR B 1
C26A C 0.479(2) 0.2577(12) 0.645(2) 0.079(7) Uiso 0.50 1 d P B 1
H26A H 0.4674 0.2834 0.7061 0.095 Uiso 0.50 1 calc PR B 1
H26B H 0.4119 0.2422 0.6221 0.095 Uiso 0.50 1 calc PR B 1
C27A C 0.5345(17) 0.2857(8) 0.5506(16) 0.070(5) Uiso 0.50 1 d P B 1
H27A H 0.5648 0.3206 0.5758 0.084 Uiso 0.50 1 calc PR B 1
H27B H 0.4837 0.2940 0.4926 0.084 Uiso 0.50 1 calc PR B 1
C28A C 0.621(2) 0.2492(10) 0.5045(18) 0.077(6) Uiso 0.50 1 d P B 1
H28A H 0.5979 0.2287 0.4395 0.092 Uiso 0.50 1 calc PR B 1
H28B H 0.6844 0.2701 0.4874 0.092 Uiso 0.50 1 calc PR B 1
C25B C 0.590(2) 0.2299(11) 0.700(2) 0.082(7) Uiso 0.50 1 d P B 2
H25C H 0.6426 0.2449 0.7498 0.098 Uiso 0.50 1 calc PR B 2
H25D H 0.5541 0.1991 0.7358 0.098 Uiso 0.50 1 calc PR B 2
C26B C 0.515(4) 0.2725(19) 0.666(4) 0.150(18) Uiso 0.50 1 d P B 2
H26C H 0.5504 0.3073 0.6495 0.181 Uiso 0.50 1 calc PR B 2
H26D H 0.4620 0.2789 0.7227 0.181 Uiso 0.50 1 calc PR B 2
C27B C 0.463(3) 0.2474(18) 0.559(4) 0.150(13) Uiso 0.50 1 d P B 2
H27C H 0.4219 0.2143 0.5738 0.180 Uiso 0.50 1 calc PR B 2
H27D H 0.4225 0.2742 0.5172 0.180 Uiso 0.50 1 calc PR B 2
C28B C 0.5724(16) 0.2347(7) 0.5073(14) 0.052(4) Uiso 0.50 1 d P B 2
H28C H 0.5661 0.2071 0.4489 0.062 Uiso 0.50 1 calc PR B 2
H28D H 0.6040 0.2681 0.4770 0.062 Uiso 0.50 1 calc PR B 2

loop_
_atom_site_aniso_label
_atom_site_aniso_U_11
_atom_site_aniso_U_22
_atom_site_aniso_U_33
_atom_site_aniso_U_23
_atom_site_aniso_U_13
_atom_site_aniso_U_12
Al1 0.108(3) 0.0777(18) 0.0732(18) -0.0275(15) 0.008(2) 0.006(2)
Cl1 0.119(3) 0.149(3) 0.140(3) -0.026(3) -0.024(3) 0.003(3)
Cl2 0.120(3) 0.088(2) 0.152(3) -0.029(2) 0.046(3) -0.009(2)
C1 0.086(9) 0.153(12) 0.119(10) 0.062(9) 0.010(10) 0.007(9)
C2 0.115(12) 0.090(8) 0.144(12) 0.031(8) -0.011(11) -0.001(9)
C3 0.192(15) 0.048(5) 0.115(9) -0.017(6) 0.013(12) 0.020(8)
C4 0.51(5) 0.111(13) 0.128(15) 0.011(12) -0.07(3) -0.02(2)
Mg1 0.088(2) 0.0276(10) 0.0366(11) -0.0004(9) 0.0053(17) 0.0028(13)
Mg2 0.079(2) 0.0289(10) 0.0333(10) -0.0003(9) 0.0033(16) 0.0030(12)
Cl3 0.0888(17) 0.0423(9) 0.0475(10) -0.0049(8) -0.0079(12) 0.0122(11)
Cl4 0.0845(17) 0.0434(10) 0.0521(10) -0.0085(8) 0.0071(12) -0.0073(11)
Cl5 0.111(2) 0.0345(8) 0.0372(9) 0.0067(7) 0.0074(11) 0.0017(11)
O1 0.102(5) 0.032(2) 0.055(3) -0.001(2) -0.002(4) 0.007(3)
O2 0.095(5) 0.043(3) 0.044(3) -0.003(2) -0.004(3) -0.001(3)
O3 0.125(7) 0.045(3) 0.040(3) -0.002(2) 0.008(4) 0.008(4)
O4 0.089(5) 0.041(3) 0.058(3) -0.016(2) 0.013(4) -0.009(3)
O5 0.085(5) 0.058(3) 0.035(2) 0.006(2) 0.002(3) -0.005(4)
O6 0.089(5) 0.042(3) 0.046(3) 0.002(2) -0.003(3) 0.006(3)

loop_
_atom_type_symbol
_atom_type_description
_atom_type_scat_dispersion_real
_atom_type_scat_dispersion_imag
_atom_type_scat_source
C C 0.0033 0.0016 'International Tables Vol C Tables 4.2.6.8 and 6.1.1.4'
H H 0.0000 0.0000 'International Tables Vol C Tables 4.2.6.8 and 6.1.1.4'
O O 0.0106 0.0060 'International Tables Vol C Tables 4.2.6.8 and 6.1.1.4'
Mg Mg 0.0486 0.0363 'International Tables Vol C Tables 4.2.6.8 and 6.1.1.4'
Al Al 0.0645 0.0514 'International Tables Vol C Tables 4.2.6.8 and 6.1.1.4'
Cl Cl 0.1484 0.1585 'International Tables Vol C Tables 4.2.6.8 and 6.1.1.4'

loop_
_geom_angle_atom_site_label_1
_geom_angle_atom_site_label_2
_geom_angle_atom_site_label_3
_geom_angle
C1 Al1 C3 115.5(6)
C1 Al1 Cl2 110.8(5)
C3 Al1 Cl2 105.4(5)
C1 Al1 Cl1 109.7(5)
C3 Al1 Cl1 106.7(6)
Cl2 Al1 Cl1 108.4(2)
C2 C1 Al1 103.7(9)
C4 C3 Al1 121.7(12)
O3 Mg1 O1 90.3(2)
O3 Mg1 O2 90.3(3)
O1 Mg1 O2 90.2(2)
O3 Mg1 Cl4 173.94(19)
O1 Mg1 Cl4 95.7(2)
O2 Mg1 Cl4 89.8(2)
O3 Mg1 Cl3 95.0(3)
O1 Mg1 Cl3 91.10(19)
O2 Mg1 Cl3 174.5(2)
Cl4 Mg1 Cl3 84.77(11)
O3 Mg1 Cl5 90.05(18)
O1 Mg1 Cl5 175.8(2)
O2 Mg1 Cl5 93.89(17)
Cl4 Mg1 Cl5 83.90(10)
Cl3 Mg1 Cl5 84.74(10)
O3 Mg1 Mg2 124.6(2)
O1 Mg1 Mg2 125.82(17)
O2 Mg1 Mg2 124.8(2)
Cl4 Mg1 Mg2 51.14(9)
Cl3 Mg1 Mg2 50.59(8)
Cl5 Mg1 Mg2 51.02(7)
O4 Mg2 O6 89.7(2)
O4 Mg2 O5 88.9(3)
O6 Mg2 O5 90.2(2)
O4 Mg2 Cl3 95.6(2)
O6 Mg2 Cl3 174.6(2)
O5 Mg2 Cl3 88.9(2)
O4 Mg2 Cl4 174.79(19)
O6 Mg2 Cl4 89.7(2)
O5 Mg2 Cl4 96.3(2)
Cl3 Mg2 Cl4 85.13(10)
O4 Mg2 Cl5 90.64(19)
O6 Mg2 Cl5 95.23(18)
O5 Mg2 Cl5 174.5(2)
Cl3 Mg2 Cl5 85.76(10)
Cl4 Mg2 Cl5 84.26(11)
O4 Mg2 Mg1 126.0(2)
O6 Mg2 Mg1 125.8(2)
O5 Mg2 Mg1 124.87(17)
Cl3 Mg2 Mg1 51.28(8)
Cl4 Mg2 Mg1 50.93(9)
Cl5 Mg2 Mg1 51.71(7)
Mg2 Cl3 Mg1 78.13(10)
Mg1 Cl4 Mg2 77.93(11)
Mg2 Cl5 Mg1 77.27(8)
C8B O1 C5A 109.1(10)
C8B O1 C5B 108.5(13)
C5A O1 C8A 110.4(11)
C5B O1 C8A 101.3(13)
C8B O1 Mg1 126.7(8)
C5A O1 Mg1 123.5(8)
C5B O1 Mg1 123.5(10)
C8A O1 Mg1 124.4(9)
C9A O2 C12B 109.2(12)
C12B O2 C9B 108.2(14)
C9A O2 C12A 108.6(13)
C9A O2 Mg1 125.0(9)
C12B O2 Mg1 124.9(10)
C9B O2 Mg1 124.6(9)
C12A O2 Mg1 123.8(9)
C13B O3 C16A 107(3)
C13B O3 C16B 105(3)
C16A O3 C13A 109.3(12)
C13B O3 Mg1 125(3)
C16A O3 Mg1 127.8(10)
C16B O3 Mg1 125.5(14)
C13A O3 Mg1 121.9(8)
C17A O4 C20B 103.2(13)
C17A O4 C20A 107.1(12)
C20B O4 C17B 112.9(14)
C20A O4 C17B 108.3(13)
C17A O4 Mg2 124.7(9)
C20B O4 Mg2 123.7(10)
C20A O4 Mg2 127.9(10)
C17B O4 Mg2 122.1(10)
C21A O5 C24B 112.5(15)
C21A O5 C24A 106.1(13)
C24B O5 C21B 116.4(14)
C24A O5 C21B 102.2(13)
C21A O5 Mg2 126.5(11)
C24B O5 Mg2 120.8(11)
C24A O5 Mg2 120.6(9)
C21B O5 Mg2 116.7(10)
C25B O6 C28A 117.7(13)
C25A O6 C28A 114.2(13)
C25B O6 C28B 109.6(13)
C25A O6 C28B 94.8(12)
C25B O6 Mg2 123.1(11)
C25A O6 Mg2 125.7(8)
C28A O6 Mg2 117.7(10)
C28B O6 Mg2 125.4(8)
O1 C5A C6A 102.8(14)
C5A C6A C7A 104.2(17)
C8A C7A C6A 104.7(18)
C7A C8A O1 107.1(16)
C6B C5B O1 110(2)
C5B C6B C7B 107(2)
C6B C7B C8B 106.0(19)
O1 C8B C7B 103.5(15)
O2 C9A C10A 102.5(14)
C9A C10A C11A 101.5(16)
C12A C11A C10A 105.3(19)
C11A C12A O2 110.3(17)
C10B C9B O2 109.0(16)
C9B C10B C11B 103.3(19)
O2 C12B C11B 104.0(18)
C12B C11B C10B 103(2)
C14A C13A O3 109.1(16)
C13A C14A C15A 101.7(19)
C16A C15A C14A 105.3(19)
O3 C16A C15A 106.8(17)
O3 C13B C14B 109(5)
C15B C14B C13B 110(5)
C14B C15B C16B 104(3)
C15B C16B O3 108(2)
O4 C17A C18A 109.4(17)
C17A C18A C19A 96(2)
C20A C19A C18A 97(2)
O4 C20A C19A 106.9(17)
C18B C17B O4 102(2)
C19B C18B C17B 110(3)
C18B C19B C20B 112(2)
O4 C20B C19B 102.3(17)
O5 C21A C22A 107(2)
C23A C22A C21A 110(3)
C22A C23A C24A 105(3)
O5 C24A C23A 101.8(17)
C22B C21B O5 105.2(17)
C21B C22B C23B 101.8(18)
C24B C23B C22B 106.1(17)
O5 C24B C23B 100.1(17)
O6 C25A C26A 109.3(16)
C25A C26A C27A 103.2(19)
C26A C27A C28A 110.9(19)
O6 C28A C27A 98.2(16)
O6 C25B C26B 103(2)
C25B C26B C27B 103(3)
C28B C27B C26B 92(3)
O6 C28B C27B 104(2)

loop_
_geom_bond_atom_site_label_1
_geom_bond_atom_site_label_2
_geom_bond_distance
Al1 C1 1.994(12)
Al1 C3 2.065(11)
Al1 Cl2 2.162(5)
Al1 Cl1 2.177(6)
C1 C2 1.661(19)
C3 C4 1.24(2)
Mg1 O3 2.054(8)
Mg1 O1 2.074(5)
Mg1 O2 2.088(7)
Mg1 Cl4 2.496(4)
Mg1 Cl3 2.506(4)
Mg1 Cl5 2.529(3)
Mg1 Mg2 3.144(3)
Mg2 O4 2.072(7)
Mg2 O6 2.082(6)
Mg2 O5 2.092(5)
Mg2 Cl3 2.482(3)
Mg2 Cl4 2.503(4)
Mg2 Cl5 2.505(3)
O1 C8B 1.431(19)
O1 C5A 1.464(19)
O1 C5B 1.47(2)
O1 C8A 1.51(2)
O2 C9A 1.42(2)
O2 C12B 1.45(2)
O2 C9B 1.49(2)
O2 C12A 1.49(2)
O3 C13B 1.26(6)
O3 C16A 1.432(19)
O3 C16B 1.50(3)
O3 C13A 1.57(2)
O4 C17A 1.40(2)
O4 C20B 1.45(2)
O4 C20A 1.45(2)
O4 C17B 1.60(3)
O5 C21A 1.41(3)
O5 C24B 1.44(3)
O5 C24A 1.46(2)
O5 C21B 1.55(3)
O6 C25B 1.42(3)
O6 C25A 1.44(2)
O6 C28A 1.48(2)
O6 C28B 1.495(19)
C5A C6A 1.52(3)
C6A C7A 1.60(3)
C7A C8A 1.46(3)
C5B C6B 1.40(3)
C6B C7B 1.48(4)
C7B C8B 1.53(3)
C9A C10A 1.55(3)
C10A C11A 1.57(3)
C11A C12A 1.36(3)
C9B C10B 1.47(3)
C10B C11B 1.57(4)
C12B C11B 1.54(3)
C13A C14A 1.41(3)
C14A C15A 1.70(4)
C15A C16A 1.44(3)
C13B C14B 1.45(7)
C14B C15B 1.34(6)
C15B C16B 1.42(4)
C17A C18A 1.51(4)
C18A C19A 1.66(4)
C19A C20A 1.46(3)
C17B C18B 1.49(4)
C18B C19B 1.46(4)
C19B C20B 1.53(4)
C21A C22A 1.43(4)
C22A C23A 1.26(4)
C23A C24A 1.55(4)
C21B C22B 1.50(3)
C22B C23B 1.64(3)
C23B C24B 1.62(3)
C25A C26A 1.45(3)
C26A C27A 1.53(3)
C27A C28A 1.54(3)
C25B C26B 1.49(5)
C26B C27B 1.59(6)
C27B C28B 1.58(4)
